data_2105409
loop_
_publ_author_name
'Groeneveld, W.L.'
'Verschoor, G.C.'
'Haasnoot, J.G.'
'Romers, C.'

_publ_section_title
;
 On the crystal and molecular structure of hexachloroborazine
;
_journal_name_full 'Acta Crystallographica B (24,1968-38,1982)'
_journal_page_first 2070
_journal_page_last 2073
_journal_paper_doi 10.1107/S0567740872005540
_journal_volume 28
_journal_year 1972
_chemical_formula_sum 'B3 Cl6 N3'
_chemical_name_systematic '(B N)3 Cl6'
_space_group_IT_number 146
_symmetry_space_group_name_Hall 'R 3'
_symmetry_space_group_name_H-M 'R 3 :H'
_cell_angle_alpha 90
_cell_angle_beta 90
_cell_angle_gamma 120
_cell_formula_units_Z 3
_cell_length_a 8.847
_cell_length_b 8.847
_cell_length_c 10.321
_cell_volume 699.591
_citation_journal_id_ASTM ACBCAR
_cod_data_source_file boron_416.cif
_cod_data_source_block B3Cl6N3
_cod_original_cell_volume 699.5914
_cod_database_code 2105409

loop_
_symmetry_equiv_pos_as_xyz
x,y,z
-y,x-y,z
-x+y,-x,z
x+2/3,y+1/3,z+1/3
-y+2/3,x-y+1/3,z+1/3
-x+y+2/3,-x+1/3,z+1/3
x+1/3,y+2/3,z+2/3
-y+1/3,x-y+2/3,z+2/3
-x+y+1/3,-x+2/3,z+2/3

loop_
_atom_site_label
_atom_site_type_symbol
_atom_site_fract_x
_atom_site_fract_y
_atom_site_fract_z
_atom_site_occupancy
_atom_site_U_iso_or_equiv
Cl1 Cl-1 0.4064 0.2642 -0.0051 1 0.0
N1 N-1 -0.1822 -0.1168 -0.0005 1 0.0
Cl2 Cl-1 -0.4063 -0.2667 0 1 0.0
B1 B+3 0.1843 0.1217 -0.0014 1 0.0
